data_4348153
loop_
_publ_author_name
'Zhu, Guang Yuan'
'Meng, Miao'
'Tan, Ying Ning'
'Xiao, Xuan'
'Liu, Chun Y.'

_publ_section_title
;
 Electronic Coupling between Two Covalently Bonded Dimolybdenum Units
 Bridged by a Naphthalene Group.
;
_journal_issue 12
_journal_name_full 'Inorganic chemistry'
_journal_page_first 6315
_journal_page_last 6322
_journal_paper_doi 10.1021/acs.inorgchem.6b01021
_journal_volume 55
_journal_year 2016
_chemical_formula_moiety 'C102 H96 Mo4 N12 O12 S4, C4 O2'
_chemical_formula_sum 'C102 H96 Mo4 N12 O12 S4'
_chemical_formula_weight 2193.91
_space_group_crystal_system triclinic
_space_group_IT_number 2
_space_group_name_Hall '-P 1'
_space_group_name_H-M_alt 'P -1'
_atom_sites_solution_hydrogens geom
_atom_sites_solution_primary direct
_atom_sites_solution_secondary difmap
_audit_creation_date 2015-05-04
_audit_creation_method
;
Olex2 1.2
(compiled 2015.01.26 svn.r3150 for OlexSys, GUI svn.r4998)
;
_cell_angle_alpha 92.208(3)
_cell_angle_beta 99.738(3)
_cell_angle_gamma 100.073(4)
_cell_formula_units_Z 1
_cell_length_a 9.6079(4)
_cell_length_b 12.7804(6)
_cell_length_c 20.3393(8)
_cell_measurement_reflns_used 5971
_cell_measurement_temperature 173.01(10)
_cell_measurement_theta_max 62.8920
_cell_measurement_theta_min 4.0260
_cell_volume 2417.61(18)
_computing_cell_refinement
;
CrysAlisPro, Agilent Technologies,
Version 1.171.37.35 (release 13-08-2014 CrysAlis171 .NET)
(compiled Aug 13 2014,18:06:01)
;
_computing_data_collection
;
CrysAlisPro, Agilent Technologies,
Version 1.171.37.35 (release 13-08-2014 CrysAlis171 .NET)
(compiled Aug 13 2014,18:06:01)
;
_computing_data_reduction
;
CrysAlisPro, Agilent Technologies,
Version 1.171.37.35 (release 13-08-2014 CrysAlis171 .NET)
(compiled Aug 13 2014,18:06:01)
;
_computing_molecular_graphics 'Olex2 (Dolomanov et al., 2009)'
_computing_publication_material 'Olex2 (Dolomanov et al., 2009)'
_computing_structure_refinement 'XH (Sheldrick, 2008)'
_computing_structure_solution 'SIR2004 (Burla et al., 2007)'
_diffrn_ambient_environment N~2~
_diffrn_ambient_temperature 173.01(10)
_diffrn_detector 'CCD plate'
_diffrn_detector_area_resol_mean 16.0288
_diffrn_detector_type Sapphire3
_diffrn_measured_fraction_theta_full 0.981
_diffrn_measured_fraction_theta_max 0.981
_diffrn_measurement_details
;
#__ type_ start__ end____ width___ exp.time_
  1 omega  -36.00   53.00   1.0000    2.0000
omega____ theta____ kappa____ phi______ frames
    -       33.1184  -57.0000   90.0000 89

#__ type_ start__ end____ width___ exp.time_
  2 omega   71.00   98.00   1.0000   10.0000
omega____ theta____ kappa____ phi______ frames
    -       90.5000  -91.0000   46.5460 27

#__ type_ start__ end____ width___ exp.time_
  3 omega   72.00  100.00   1.0000   10.0000
omega____ theta____ kappa____ phi______ frames
    -       90.5000  -93.0000  -12.7996 28

#__ type_ start__ end____ width___ exp.time_
  4 omega   76.00  103.00   1.0000   10.0000
omega____ theta____ kappa____ phi______ frames
    -       90.5000  -93.0000 -100.8891 27

#__ type_ start__ end____ width___ exp.time_
  5 omega   68.00  163.00   1.0000   10.0000
omega____ theta____ kappa____ phi______ frames
    -       90.5000    0.0000    0.0000 95

#__ type_ start__ end____ width___ exp.time_
  6 omega  109.00  144.00   1.0000   10.0000
omega____ theta____ kappa____ phi______ frames
    -       90.5000   45.0000   30.0000 35

#__ type_ start__ end____ width___ exp.time_
  7 omega  128.00  155.00   1.0000   10.0000
omega____ theta____ kappa____ phi______ frames
    -       90.5000   61.0000 -120.0000 27

#__ type_ start__ end____ width___ exp.time_
  8 omega   69.00  100.00   1.0000   10.0000
omega____ theta____ kappa____ phi______ frames
    -       90.5000   61.0000 -120.0000 31

#__ type_ start__ end____ width___ exp.time_
  9 omega   62.00  102.00   1.0000    2.0000
omega____ theta____ kappa____ phi______ frames
    -       33.1184   57.0000 -120.0000 40

#__ type_ start__ end____ width___ exp.time_
 10 omega   39.00   68.00   1.0000   10.0000
omega____ theta____ kappa____ phi______ frames
    -       90.5000  -30.0000 -120.0000 29

#__ type_ start__ end____ width___ exp.time_
 11 omega   22.00   74.00   1.0000   10.0000
omega____ theta____ kappa____ phi______ frames
    -       90.5000  -45.0000  -60.0000 52

#__ type_ start__ end____ width___ exp.time_
 12 omega   40.00  114.00   1.0000   10.0000
omega____ theta____ kappa____ phi______ frames
    -       90.5000  -93.0000  -48.3362 74

#__ type_ start__ end____ width___ exp.time_
 13 omega   40.00   66.00   1.0000   10.0000
omega____ theta____ kappa____ phi______ frames
    -       90.5000  -91.0000   46.5460 26

#__ type_ start__ end____ width___ exp.time_
 14 omega   23.00   69.00   1.0000   10.0000
omega____ theta____ kappa____ phi______ frames
    -       90.5000  -30.0000  -30.0000 46

#__ type_ start__ end____ width___ exp.time_
 15 omega   24.00   76.00   1.0000   10.0000
omega____ theta____ kappa____ phi______ frames
    -       90.5000  -45.0000   60.0000 52

#__ type_ start__ end____ width___ exp.time_
 16 omega   35.00   69.00   1.0000   10.0000
omega____ theta____ kappa____ phi______ frames
    -       90.5000  -30.0000   90.0000 34

#__ type_ start__ end____ width___ exp.time_
 17 omega   29.00   61.00   1.0000   10.0000
omega____ theta____ kappa____ phi______ frames
    -       90.5000  -30.0000  150.0000 32

#__ type_ start__ end____ width___ exp.time_
 18 omega   46.00  105.00   1.0000   10.0000
omega____ theta____ kappa____ phi______ frames
    -       90.5000  -89.0000  144.5747 59

#__ type_ start__ end____ width___ exp.time_
 19 omega   23.00  116.00   1.0000   10.0000
omega____ theta____ kappa____ phi______ frames
    -       90.5000  -92.0000   77.2331 93

#__ type_ start__ end____ width___ exp.time_
 20 omega   40.00   72.00   1.0000   10.0000
omega____ theta____ kappa____ phi______ frames
    -       90.5000  -93.0000 -100.8891 32

#__ type_ start__ end____ width___ exp.time_
 21 omega   24.00   68.00   1.0000   10.0000
omega____ theta____ kappa____ phi______ frames
    -       90.5000  -30.0000 -150.0000 44

#__ type_ start__ end____ width___ exp.time_
 22 omega   19.00  110.00   1.0000   10.0000
omega____ theta____ kappa____ phi______ frames
    -       90.5000  -93.0000 -160.1966 91

#__ type_ start__ end____ width___ exp.time_
 23 omega   18.00   55.00   1.0000   10.0000
omega____ theta____ kappa____ phi______ frames
    -       90.5000    0.0000    0.0000 37

#__ type_ start__ end____ width___ exp.time_
 24 omega  -21.00   75.00   1.0000    2.0000
omega____ theta____ kappa____ phi______ frames
    -       33.1184  -99.0000 -150.0000 96

#__ type_ start__ end____ width___ exp.time_
 25 omega  -27.00   57.00   1.0000    2.0000
omega____ theta____ kappa____ phi______ frames
    -       33.1184  -96.0000  -13.0000 84

#__ type_ start__ end____ width___ exp.time_
 26 omega  -89.00  -12.00   1.0000    2.0000
omega____ theta____ kappa____ phi______ frames
    -      -33.1184  -57.0000    0.0000 77
;
_diffrn_measurement_device 'four-circle diffractometer'
_diffrn_measurement_device_type 'Xcalibur, Sapphire3, Gemini ultra'
_diffrn_measurement_method '\w scans'
_diffrn_orient_matrix_UB_11 -0.0473913000
_diffrn_orient_matrix_UB_12 0.0657052000
_diffrn_orient_matrix_UB_13 0.0544856000
_diffrn_orient_matrix_UB_21 0.1430493000
_diffrn_orient_matrix_UB_22 -0.0016795000
_diffrn_orient_matrix_UB_23 0.0470875000
_diffrn_orient_matrix_UB_31 0.0684655000
_diffrn_orient_matrix_UB_32 0.1036475000
_diffrn_orient_matrix_UB_33 -0.0273737000
_diffrn_radiation_monochromator mirror
_diffrn_radiation_probe x-ray
_diffrn_radiation_type CuK\a
_diffrn_radiation_wavelength 1.54184
_diffrn_reflns_av_R_equivalents 0.0556
_diffrn_reflns_av_unetI/netI 0.0696
_diffrn_reflns_limit_h_max 10
_diffrn_reflns_limit_h_min -9
_diffrn_reflns_limit_k_max 14
_diffrn_reflns_limit_k_min -11
_diffrn_reflns_limit_l_max 23
_diffrn_reflns_limit_l_min -23
_diffrn_reflns_number 15125
_diffrn_reflns_theta_full 62.77
_diffrn_reflns_theta_max 62.77
_diffrn_reflns_theta_min 3.52
_diffrn_source 'sealed X-ray tube'
_diffrn_source_type 'Enhance Ultra (Cu) X-ray Source'
_exptl_absorpt_coefficient_mu 5.511
_exptl_absorpt_correction_T_max 1.00000
_exptl_absorpt_correction_T_min 0.68257
_exptl_absorpt_correction_type multi-scan
_exptl_absorpt_process_details
;
CrysAlisPro, Agilent Technologies,
Version 1.171.37.35 (release 13-08-2014 CrysAlis171 .NET)
(compiled Aug 13 2014,18:06:01)
Empirical absorption correction using spherical harmonics,
 implemented in SCALE3 ABSPACK scaling algorithm.
;
_exptl_crystal_colour blue
_exptl_crystal_density_diffrn 1.507
_exptl_crystal_density_method 'not measured'
_exptl_crystal_description
;
;
_exptl_crystal_F_000 1120
_exptl_crystal_size_max 0.2
_exptl_crystal_size_mid 0.1
_exptl_crystal_size_min 0.03
_refine_diff_density_max 1.035
_refine_diff_density_min -0.811
_refine_diff_density_rms 0.112
_refine_ls_extinction_method none
_refine_ls_goodness_of_fit_ref 1.039
_refine_ls_hydrogen_treatment constr
_refine_ls_matrix_type full
_refine_ls_number_parameters 628
_refine_ls_number_reflns 7623
_refine_ls_number_restraints 7
_refine_ls_restrained_S_all 1.042
_refine_ls_R_factor_all 0.0646
_refine_ls_R_factor_gt 0.0519
_refine_ls_shift/su_max 0.000
_refine_ls_shift/su_mean 0.000
_refine_ls_structure_factor_coef Fsqd
_refine_ls_weighting_details 'calc w=1/[\s^2^(Fo^2^)+(0.0864P)^2^+0.4072P] where P=(Fo^2^+2Fc^2^)/3'
_refine_ls_weighting_scheme calc
_refine_ls_wR_factor_gt 0.1319
_refine_ls_wR_factor_ref 0.1461
_reflns_number_gt 6152
_reflns_number_total 7623
_reflns_threshold_expression >2sigma(I)
_cod_data_source_file ic6b01021_si_002.cif
_cod_data_source_block S2-naph-S2
_cod_original_cell_volume 2417.63(18)
_cod_database_code 4348153
_reflns_odcompleteness_completeness 99.84
_reflns_odcompleteness_iscentric 1
_reflns_odcompleteness_theta 61.08
_olex2_refinement_description
;
1. Fixed Uiso
 At 1.2 times of:
  All C(H) groups
 At 1.5 times of:
  All C(H,H,H) groups
2. Restrained distances
 C1S-C2S = C3S-C4S
 1.53 with sigma of 0.02
 C2S-O1S = C4S-O2S
 1.4 with sigma of 0.02
 C3S-O2S = C1S-O1S
 2.4 with sigma of 0.02
 C1S-O1S \\sim C3S-O2S
 with sigma of 0.02
3. Others
 Fixed Sof: C1S(0.7) C2S(0.7) O1S(0.7) C3S(0.3) C4S(0.3) O2S(0.3)
4.a Me refined with riding coordinates:
 C17(H17A,H17B,H17C), C27(H27A,H27B,H27C), C37(H37A,H37B,H37C), C47(H47A,H47B,
 H47C), C57(H57A,H57B,H57C), C67(H67A,H67B,H67C)
4.b Aromatic/amide H refined with riding coordinates:
 C1(H1A), C2(H2A), C3(H3A), C6(H6A), C7(H7A), C8(H8A), C12(H12A), C13(H13A),
 C15(H15A), C16(H16A), C22(H22A), C23(H23A), C25(H25A), C26(H26A), C32(H32A),
 C33(H33A), C35(H35A), C36(H36A), C42(H42A), C43(H43A), C45(H45A), C46(H46A),
 C52(H52A), C53(H53A), C55(H55A), C56(H56A), C62(H62A), C63(H63A), C65(H65A),
 C66(H66A)
;
_olex2_submission_special_instructions 'No special instructions were received'

loop_
_space_group_symop_id
_space_group_symop_operation_xyz
1 'x, y, z'
2 '-x, -y, -z'

loop_
_atom_site_label
_atom_site_type_symbol
_atom_site_fract_x
_atom_site_fract_y
_atom_site_fract_z
_atom_site_U_iso_or_equiv
_atom_site_adp_type
_atom_site_occupancy
_atom_site_calc_flag
_atom_site_disorder_assembly
_atom_site_disorder_group
_atom_site_refinement_flags_posn
Mo1 Mo 0.19111(4) 0.29044(3) 0.271755(19) 0.03405(15) Uani 1 d . . .
Mo2 Mo 0.05414(4) 0.17450(3) 0.202806(18) 0.03322(15) Uani 1 d . . .
S1 S 0.33961(17) 0.38459(12) 0.20139(8) 0.0534(4) Uani 1 d . . .
S2 S 0.13737(15) 0.23547(10) 0.10095(6) 0.0438(3) Uani 1 d . . .
N1 N 0.0447(4) 0.4028(3) 0.2530(2) 0.0366(9) Uani 1 d . . .
N2 N -0.1063(4) 0.2712(3) 0.1813(2) 0.0362(9) Uani 1 d . . .
N3 N 0.0979(4) 0.2302(3) 0.3555(2) 0.0365(9) Uani 1 d . . .
N4 N -0.0525(5) 0.1025(3) 0.2802(2) 0.0363(9) Uani 1 d . . .
N5 N 0.3496(4) 0.1909(3) 0.2918(2) 0.0385(9) Uani 1 d . . .
N6 N 0.2047(4) 0.0660(3) 0.2133(2) 0.0368(9) Uani 1 d . . .
C1 C -0.0749(5) 0.3697(4) 0.2075(3) 0.0366(11) Uani 1 d . . .
H1A H -0.1375 0.4179 0.1941 0.044 Uiso 1 calc . . R
C2 C -0.0050(6) 0.1455(4) 0.3420(3) 0.0409(11) Uani 1 d . . .
H2A H -0.0462 0.1144 0.3776 0.049 Uiso 1 calc . . R
C3 C 0.3274(6) 0.0994(4) 0.2555(3) 0.0405(11) Uani 1 d . . .
H3A H 0.4002 0.0571 0.2596 0.049 Uiso 1 calc . . R
C4 C 0.2765(6) 0.3372(4) 0.1227(3) 0.0457(12) Uani 1 d . . .
C5 C 0.3415(6) 0.3899(4) 0.0692(3) 0.0492(13) Uani 1 d . . .
C6 C 0.2614(7) 0.3843(5) 0.0029(3) 0.0544(14) Uani 1 d . . .
H6A H 0.1671 0.3432 -0.0073 0.065 Uiso 1 calc . . R
C7 C 0.4789(7) 0.4473(5) 0.0822(3) 0.0548(15) Uani 1 d . . .
H7A H 0.5335 0.4499 0.1260 0.066 Uiso 1 calc . . R
C8 C 0.3186(7) 0.4371(5) -0.0455(3) 0.0579(15) Uani 1 d . . .
H8A H 0.2632 0.4333 -0.0891 0.069 Uiso 1 calc . . R
C9 C 0.4579(6) 0.4970(4) -0.0323(3) 0.0499(13) Uani 1 d . . .
C11 C 0.0707(6) 0.5081(4) 0.2826(3) 0.0410(11) Uani 1 d . . .
C12 C -0.0369(7) 0.5647(5) 0.2912(3) 0.0530(14) Uani 1 d . . .
H12A H -0.1347 0.5314 0.2779 0.064 Uiso 1 calc . . R
C13 C -0.0041(7) 0.6689(5) 0.3188(3) 0.0575(15) Uani 1 d . . .
H13A H -0.0789 0.7069 0.3235 0.069 Uiso 1 calc . . R
C14 C 0.1388(7) 0.7175(4) 0.3396(3) 0.0541(15) Uani 1 d . . .
C15 C 0.2482(6) 0.6617(4) 0.3337(3) 0.0478(13) Uani 1 d . . .
H15A H 0.3457 0.6940 0.3491 0.057 Uiso 1 calc . . R
C16 C 0.2136(6) 0.5593(4) 0.3052(3) 0.0438(12) Uani 1 d . . .
H16A H 0.2889 0.5218 0.3006 0.053 Uiso 1 calc . . R
O1 O 0.1837(6) 0.8204(3) 0.3687(2) 0.0698(13) Uani 1 d . . .
C17 C 0.0801(12) 0.8855(6) 0.3657(5) 0.098(3) Uani 1 d . . .
H17A H 0.1243 0.9555 0.3883 0.148 Uiso 1 calc . . R
H17B H 0.0022 0.8527 0.3880 0.148 Uiso 1 calc . . R
H17C H 0.0413 0.8939 0.3189 0.148 Uiso 1 calc . . R
C21 C -0.2268(5) 0.2419(4) 0.1286(3) 0.0395(11) Uani 1 d . . .
C22 C -0.2311(6) 0.2866(5) 0.0684(3) 0.0509(13) Uani 1 d . . .
H22A H -0.1530 0.3395 0.0619 0.061 Uiso 1 calc . . R
C23 C -0.3487(7) 0.2559(5) 0.0162(3) 0.0566(15) Uani 1 d . . .
H23A H -0.3498 0.2877 -0.0252 0.068 Uiso 1 calc . . R
C24 C -0.4621(6) 0.1794(5) 0.0253(3) 0.0497(13) Uani 1 d . . .
C25 C -0.4602(6) 0.1311(5) 0.0852(3) 0.0496(13) Uani 1 d . . .
H25A H -0.5384 0.0781 0.0916 0.060 Uiso 1 calc . . R
C26 C -0.3406(6) 0.1621(4) 0.1361(3) 0.0462(12) Uani 1 d . . .
H26A H -0.3369 0.1278 0.1768 0.055 Uiso 1 calc . . R
O2 O -0.5704(5) 0.1539(4) -0.0291(2) 0.0635(11) Uani 1 d . . .
C27 C -0.6932(7) 0.0801(6) -0.0206(4) 0.0694(19) Uani 1 d . . .
H27A H -0.7627 0.0680 -0.0626 0.104 Uiso 1 calc . . R
H27B H -0.7371 0.1085 0.0146 0.104 Uiso 1 calc . . R
H27C H -0.6648 0.0126 -0.0080 0.104 Uiso 1 calc . . R
C31 C 0.1617(6) 0.2615(4) 0.4225(3) 0.0413(12) Uani 1 d . . .
C32 C 0.1773(6) 0.1895(5) 0.4710(3) 0.0491(13) Uani 1 d . . .
H32A H 0.1394 0.1160 0.4596 0.059 Uiso 1 calc . . R
C33 C 0.2470(7) 0.2218(5) 0.5358(3) 0.0525(14) Uani 1 d . . .
H33A H 0.2543 0.1710 0.5685 0.063 Uiso 1 calc . . R
C34 C 0.3060(6) 0.3284(5) 0.5529(3) 0.0510(14) Uani 1 d . . .
C35 C 0.2956(6) 0.4013(5) 0.5054(3) 0.0519(14) Uani 1 d . . .
H35A H 0.3380 0.4740 0.5167 0.062 Uiso 1 calc . . R
C36 C 0.2221(6) 0.3685(4) 0.4399(3) 0.0453(12) Uani 1 d . . .
H36A H 0.2136 0.4195 0.4074 0.054 Uiso 1 calc . . R
O3 O 0.3723(5) 0.3520(4) 0.6186(2) 0.0652(12) Uani 1 d . . .
C37 C 0.4087(8) 0.4595(6) 0.6409(3) 0.0665(18) Uani 1 d . . .
H37A H 0.4552 0.4663 0.6880 0.100 Uiso 1 calc . . R
H37B H 0.3215 0.4906 0.6363 0.100 Uiso 1 calc . . R
H37C H 0.4748 0.4970 0.6142 0.100 Uiso 1 calc . . R
C41 C -0.1675(6) 0.0155(4) 0.2689(3) 0.0401(11) Uani 1 d . . .
C42 C -0.1737(6) -0.0608(5) 0.2174(3) 0.0506(14) Uani 1 d . . .
H42A H -0.1023 -0.0508 0.1900 0.061 Uiso 1 calc . . R
C43 C -0.2800(7) -0.1505(5) 0.2048(3) 0.0549(15) Uani 1 d . . .
H43A H -0.2819 -0.2009 0.1690 0.066 Uiso 1 calc . . R
C44 C -0.3835(6) -0.1665(5) 0.2447(3) 0.0504(14) Uani 1 d . . .
C45 C -0.3812(6) -0.0891(5) 0.2949(3) 0.0521(14) Uani 1 d . . .
H45A H -0.4534 -0.0986 0.3219 0.063 Uiso 1 calc . . R
C46 C -0.2760(6) 0.0013(5) 0.3063(3) 0.0473(13) Uani 1 d . . .
H46A H -0.2781 0.0542 0.3400 0.057 Uiso 1 calc . . R
O4 O -0.4895(5) -0.2543(4) 0.2376(2) 0.0671(12) Uani 1 d . . .
C47 C -0.4891(8) -0.3315(5) 0.1874(4) 0.074(2) Uani 1 d . . .
H47A H -0.5710 -0.3896 0.1861 0.111 Uiso 1 calc . . R
H47B H -0.3996 -0.3594 0.1966 0.111 Uiso 1 calc . . R
H47C H -0.4962 -0.2996 0.1442 0.111 Uiso 1 calc . . R
C51 C 0.4877(5) 0.2299(4) 0.3313(3) 0.0405(11) Uani 1 d . . .
C52 C 0.6074(6) 0.2608(5) 0.3013(3) 0.0476(13) Uani 1 d . . .
H52A H 0.5980 0.2538 0.2540 0.057 Uiso 1 calc . . R
C53 C 0.7388(6) 0.3015(5) 0.3400(3) 0.0486(13) Uani 1 d . . .
H53A H 0.8198 0.3216 0.3192 0.058 Uiso 1 calc . . R
C54 C 0.7548(6) 0.3137(5) 0.4084(3) 0.0481(13) Uani 1 d . . .
C55 C 0.6374(6) 0.2835(6) 0.4389(3) 0.0569(16) Uani 1 d . . .
H55A H 0.6470 0.2913 0.4862 0.068 Uiso 1 calc . . R
C56 C 0.5046(6) 0.2415(5) 0.3992(3) 0.0537(14) Uani 1 d . . .
H56A H 0.4239 0.2203 0.4200 0.064 Uiso 1 calc . . R
O5 O 0.8896(4) 0.3601(4) 0.4418(2) 0.0653(12) Uani 1 d . . .
C57 C 0.9140(7) 0.3620(6) 0.5128(3) 0.0631(17) Uani 1 d . . .
H57A H 1.0130 0.3973 0.5307 0.095 Uiso 1 calc . . R
H57B H 0.8985 0.2889 0.5266 0.095 Uiso 1 calc . . R
H57C H 0.8472 0.4013 0.5300 0.095 Uiso 1 calc . . R
C61 C 0.1808(5) -0.0348(4) 0.1786(3) 0.0357(11) Uani 1 d . . .
C62 C 0.1112(7) -0.0486(5) 0.1114(3) 0.0511(14) Uani 1 d . . .
H62A H 0.0870 0.0112 0.0888 0.061 Uiso 1 calc . . R
C63 C 0.0776(7) -0.1484(5) 0.0778(3) 0.0528(14) Uani 1 d . . .
H63A H 0.0289 -0.1567 0.0327 0.063 Uiso 1 calc . . R
C64 C 0.1142(6) -0.2365(4) 0.1093(3) 0.0464(13) Uani 1 d . . .
C65 C 0.1840(7) -0.2242(5) 0.1745(3) 0.0505(13) Uani 1 d . . .
H65A H 0.2094 -0.2842 0.1965 0.061 Uiso 1 calc . . R
C66 C 0.2177(7) -0.1237(4) 0.2085(3) 0.0483(13) Uani 1 d . . .
H66A H 0.2674 -0.1161 0.2534 0.058 Uiso 1 calc . . R
O6 O 0.0759(5) -0.3318(3) 0.0712(2) 0.0567(10) Uani 1 d . . .
C67 C 0.0987(8) -0.4254(4) 0.1023(3) 0.0613(16) Uani 1 d . . .
H67A H 0.0669 -0.4868 0.0695 0.092 Uiso 1 calc . . R
H67B H 0.0438 -0.4349 0.1388 0.092 Uiso 1 calc . . R
H67C H 0.2012 -0.4198 0.1203 0.092 Uiso 1 calc . . R
C1S C 0.2746(15) 0.9464(9) 0.5201(5) 0.062(3) Uiso 0.70 d A 1 D
C2S C 0.421(3) 0.983(3) 0.5119(14) 0.218(14) Uiso 0.70 d . 1 D
O1S O 0.4661(14) 0.9679(10) 0.4538(7) 0.117(4) Uiso 0.70 d . 1 D
C3S C 0.425(2) 0.962(2) 0.4714(12) 0.061(6) Uiso 0.30 d . 2 D
C4S C 0.355(3) 0.980(3) 0.5304(13) 0.093(9) Uiso 0.30 d B 2 D
O2S O 0.2154(17) 0.9322(10) 0.5215(6) 0.042(3) Uiso 0.30 d B 2 D

loop_
_atom_site_aniso_label
_atom_site_aniso_U_11
_atom_site_aniso_U_22
_atom_site_aniso_U_33
_atom_site_aniso_U_23
_atom_site_aniso_U_13
_atom_site_aniso_U_12
Mo1 0.0316(2) 0.0260(2) 0.0413(2) -0.00630(15) 0.00428(16) 0.00051(15)
Mo2 0.0349(2) 0.0278(2) 0.0341(2) -0.00531(15) 0.00365(16) 0.00194(15)
S1 0.0583(9) 0.0461(8) 0.0558(8) -0.0013(6) 0.0166(7) 0.0044(6)
S2 0.0548(8) 0.0356(6) 0.0406(7) -0.0030(5) 0.0118(6) 0.0052(5)
N1 0.032(2) 0.029(2) 0.046(2) -0.0049(17) 0.0062(18) 0.0023(16)
N2 0.038(2) 0.035(2) 0.035(2) -0.0035(17) 0.0051(17) 0.0074(17)
N3 0.038(2) 0.032(2) 0.037(2) -0.0080(17) 0.0024(17) 0.0049(17)
N4 0.041(2) 0.029(2) 0.036(2) -0.0043(16) 0.0079(17) -0.0005(17)
N5 0.034(2) 0.032(2) 0.045(2) -0.0066(17) 0.0014(18) 0.0015(16)
N6 0.037(2) 0.032(2) 0.038(2) -0.0032(17) 0.0048(17) 0.0030(17)
C1 0.037(3) 0.033(3) 0.040(3) -0.003(2) 0.008(2) 0.006(2)
C2 0.042(3) 0.041(3) 0.038(3) -0.001(2) 0.006(2) 0.003(2)
C3 0.038(3) 0.033(3) 0.049(3) -0.003(2) 0.004(2) 0.006(2)
C4 0.049(3) 0.031(3) 0.059(3) 0.000(2) 0.013(3) 0.007(2)
C5 0.045(3) 0.038(3) 0.064(4) 0.003(2) 0.014(3) 0.005(2)
C6 0.050(3) 0.051(3) 0.058(3) 0.001(3) 0.006(3) 0.001(3)
C7 0.062(4) 0.041(3) 0.061(4) 0.002(3) 0.016(3) 0.003(3)
C8 0.050(3) 0.068(4) 0.049(3) 0.003(3) 0.004(3) 0.001(3)
C9 0.045(3) 0.038(3) 0.062(3) 0.000(2) -0.001(2) 0.007(2)
C11 0.045(3) 0.032(3) 0.044(3) 0.000(2) 0.003(2) 0.006(2)
C12 0.052(3) 0.048(3) 0.055(3) -0.017(3) 0.001(3) 0.014(3)
C13 0.068(4) 0.049(3) 0.055(3) -0.014(3) 0.000(3) 0.024(3)
C14 0.074(4) 0.030(3) 0.055(3) -0.008(2) 0.004(3) 0.010(3)
C15 0.052(3) 0.038(3) 0.047(3) -0.004(2) -0.001(2) 0.003(2)
C16 0.046(3) 0.034(3) 0.048(3) -0.006(2) 0.006(2) 0.005(2)
O1 0.104(4) 0.033(2) 0.066(3) -0.0186(19) -0.002(2) 0.013(2)
C17 0.134(8) 0.051(4) 0.108(7) -0.025(4) -0.008(6) 0.045(5)
C21 0.036(3) 0.042(3) 0.040(3) -0.009(2) 0.003(2) 0.011(2)
C22 0.047(3) 0.050(3) 0.051(3) 0.000(3) 0.001(3) 0.004(2)
C23 0.055(4) 0.060(4) 0.049(3) 0.001(3) -0.003(3) 0.007(3)
C24 0.047(3) 0.056(3) 0.045(3) -0.009(3) -0.001(2) 0.017(3)
C25 0.037(3) 0.054(3) 0.052(3) -0.012(3) 0.003(2) 0.002(2)
C26 0.046(3) 0.049(3) 0.042(3) -0.003(2) 0.009(2) 0.004(2)
O2 0.052(2) 0.076(3) 0.052(2) -0.010(2) -0.0110(19) 0.007(2)
C27 0.048(4) 0.086(5) 0.070(4) -0.026(4) 0.001(3) 0.017(3)
C31 0.035(3) 0.046(3) 0.040(3) -0.011(2) 0.003(2) 0.007(2)
C32 0.051(3) 0.046(3) 0.045(3) -0.007(2) 0.001(2) 0.008(2)
C33 0.059(4) 0.053(3) 0.044(3) 0.000(2) -0.001(3) 0.016(3)
C34 0.049(3) 0.058(4) 0.040(3) -0.006(3) -0.008(2) 0.012(3)
C35 0.051(3) 0.042(3) 0.054(3) -0.017(3) -0.006(3) 0.007(2)
C36 0.046(3) 0.043(3) 0.042(3) -0.010(2) -0.001(2) 0.007(2)
O3 0.075(3) 0.068(3) 0.045(2) -0.012(2) -0.014(2) 0.018(2)
C37 0.073(4) 0.066(4) 0.049(3) -0.020(3) -0.012(3) 0.010(3)
C41 0.036(3) 0.040(3) 0.040(3) 0.001(2) 0.001(2) 0.000(2)
C42 0.048(3) 0.048(3) 0.048(3) -0.009(2) 0.008(2) -0.009(2)
C43 0.056(4) 0.043(3) 0.055(3) -0.008(3) -0.002(3) -0.007(3)
C44 0.039(3) 0.048(3) 0.056(3) 0.007(3) -0.001(2) -0.007(2)
C45 0.037(3) 0.054(3) 0.061(3) 0.006(3) 0.008(3) -0.002(2)
C46 0.040(3) 0.045(3) 0.053(3) -0.003(2) 0.006(2) 0.000(2)
O4 0.061(3) 0.049(2) 0.077(3) -0.001(2) 0.005(2) -0.020(2)
C47 0.070(5) 0.042(3) 0.097(5) -0.008(3) 0.010(4) -0.017(3)
C51 0.036(3) 0.031(3) 0.052(3) -0.003(2) 0.001(2) 0.008(2)
C52 0.045(3) 0.049(3) 0.045(3) -0.010(2) 0.005(2) 0.005(2)
C53 0.039(3) 0.051(3) 0.053(3) -0.008(2) 0.012(2) -0.001(2)
C54 0.038(3) 0.049(3) 0.053(3) -0.002(2) 0.000(2) 0.004(2)
C55 0.037(3) 0.089(5) 0.042(3) 0.001(3) 0.007(2) 0.006(3)
C56 0.037(3) 0.069(4) 0.051(3) 0.005(3) 0.004(2) 0.003(3)
O5 0.041(2) 0.092(3) 0.051(2) -0.004(2) -0.0061(18) -0.006(2)
C57 0.045(3) 0.081(5) 0.057(4) -0.011(3) -0.005(3) 0.010(3)
C61 0.034(3) 0.029(2) 0.041(3) -0.009(2) 0.007(2) 0.0004(19)
C62 0.069(4) 0.039(3) 0.042(3) -0.004(2) 0.003(3) 0.007(3)
C63 0.070(4) 0.042(3) 0.038(3) -0.006(2) -0.002(3) 0.004(3)
C64 0.054(3) 0.033(3) 0.050(3) -0.011(2) 0.010(2) 0.005(2)
C65 0.059(3) 0.038(3) 0.052(3) -0.002(2) 0.001(3) 0.011(2)
C66 0.061(4) 0.038(3) 0.041(3) -0.005(2) -0.001(2) 0.006(2)
O6 0.076(3) 0.035(2) 0.051(2) -0.0129(17) -0.001(2) 0.0047(18)
C67 0.080(4) 0.031(3) 0.066(4) -0.007(3) 0.001(3) 0.006(3)

loop_
_atom_type_symbol
_atom_type_description
_atom_type_scat_dispersion_real
_atom_type_scat_dispersion_imag
_atom_type_scat_source
C C 0.0181 0.0091 'International Tables Vol C Tables 4.2.6.8 and 6.1.1.4'
H H 0.0000 0.0000 'International Tables Vol C Tables 4.2.6.8 and 6.1.1.4'
Mo Mo -0.0483 2.7339 'International Tables Vol C Tables 4.2.6.8 and 6.1.1.4'
N N 0.0311 0.0180 'International Tables Vol C Tables 4.2.6.8 and 6.1.1.4'
O O 0.0492 0.0322 'International Tables Vol C Tables 4.2.6.8 and 6.1.1.4'
S S 0.3331 0.5567 'International Tables Vol C Tables 4.2.6.8 and 6.1.1.4'

loop_
_geom_angle_atom_site_label_1
_geom_angle_atom_site_label_2
_geom_angle_atom_site_label_3
_geom_angle
_geom_angle_site_symmetry_1
_geom_angle_site_symmetry_3
Mo2 Mo1 S1 101.47(4) . .
Mo2 Mo1 N1 91.74(11) . .
Mo2 Mo1 N3 93.22(10) . .
Mo2 Mo1 N5 92.32(11) . .
N1 Mo1 S1 89.42(11) . .
N3 Mo1 S1 165.10(11) . .
N3 Mo1 N1 92.65(16) . .
N5 Mo1 S1 87.39(12) . .
N5 Mo1 N1 175.26(14) . .
N5 Mo1 N3 89.56(16) . .
Mo1 Mo2 S2 98.22(3) . .
Mo1 Mo2 N2 93.50(11) . .
Mo1 Mo2 N4 92.18(10) . .
Mo1 Mo2 N6 92.98(11) . .
N2 Mo2 S2 86.66(11) . .
N2 Mo2 N4 90.36(16) . .
N2 Mo2 N6 173.11(15) . .
N4 Mo2 S2 169.34(11) . .
N6 Mo2 S2 90.07(11) . .
N6 Mo2 N4 91.75(16) . .
C4 S1 Mo1 108.4(2) . .
C4 S2 Mo2 108.4(2) . .
C1 N1 Mo1 116.3(3) . .
C1 N1 C11 118.7(4) . .
C11 N1 Mo1 124.9(3) . .
C1 N2 Mo2 117.4(3) . .
C1 N2 C21 118.7(5) . .
C21 N2 Mo2 122.1(3) . .
C2 N3 Mo1 116.2(3) . .
C2 N3 C31 119.4(4) . .
C31 N3 Mo1 122.9(3) . .
C2 N4 Mo2 116.6(3) . .
C2 N4 C41 118.9(4) . .
C41 N4 Mo2 124.5(3) . .
C3 N5 Mo1 117.5(4) . .
C3 N5 C51 119.3(5) . .
C51 N5 Mo1 121.8(3) . .
C3 N6 Mo2 116.1(3) . .
C3 N6 C61 119.2(5) . .
C61 N6 Mo2 124.6(3) . .
N2 C1 N1 120.5(5) . .
N3 C2 N4 121.8(5) . .
N5 C3 N6 120.7(5) . .
S1 C4 S2 123.2(3) . .
C5 C4 S1 118.5(4) . .
C5 C4 S2 118.2(4) . .
C6 C5 C4 120.6(5) . .
C7 C5 C4 120.8(6) . .
C7 C5 C6 118.6(5) . .
C8 C6 C5 120.6(5) . .
C5 C7 C9 122.0(6) . 2_665
C6 C8 C9 121.1(6) . .
C8 C9 C7 122.3(6) . 2_665
C8 C9 C9 120.2(7) . 2_665
C9 C9 C7 117.4(6) 2_665 2_665
C12 C11 N1 124.1(5) . .
C12 C11 C16 117.4(5) . .
C16 C11 N1 118.5(5) . .
C13 C12 C11 121.2(6) . .
C12 C13 C14 119.7(6) . .
C15 C14 C13 120.3(5) . .
O1 C14 C13 124.5(6) . .
O1 C14 C15 115.2(6) . .
C16 C15 C14 119.1(5) . .
C15 C16 C11 122.2(6) . .
C14 O1 C17 117.1(6) . .
C22 C21 N2 121.5(5) . .
C22 C21 C26 118.2(5) . .
C26 C21 N2 120.2(5) . .
C21 C22 C23 121.3(6) . .
C24 C23 C22 119.7(6) . .
C23 C24 C25 120.5(5) . .
O2 C24 C23 115.0(6) . .
O2 C24 C25 124.4(6) . .
C24 C25 C26 118.6(5) . .
C21 C26 C25 121.6(5) . .
C24 O2 C27 116.8(5) . .
C32 C31 N3 122.7(5) . .
C32 C31 C36 118.2(5) . .
C36 C31 N3 118.9(5) . .
C31 C32 C33 121.6(5) . .
C32 C33 C34 120.0(6) . .
C35 C34 C33 119.8(5) . .
C35 C34 O3 124.9(5) . .
O3 C34 C33 115.3(5) . .
C34 C35 C36 120.1(5) . .
C31 C36 C35 120.4(6) . .
C34 O3 C37 116.9(5) . .
C42 C41 N4 118.8(5) . .
C46 C41 N4 123.5(5) . .
C46 C41 C42 117.7(5) . .
C43 C42 C41 122.2(6) . .
C42 C43 C44 119.5(6) . .
C43 C44 C45 118.8(5) . .
O4 C44 C43 123.7(6) . .
O4 C44 C45 117.5(5) . .
C46 C45 C44 121.2(6) . .
C45 C46 C41 120.5(6) . .
C44 O4 C47 116.6(5) . .
C52 C51 N5 121.0(5) . .
C56 C51 N5 120.5(5) . .
C56 C51 C52 118.5(5) . .
C53 C52 C51 120.1(5) . .
C54 C53 C52 121.0(5) . .
C53 C54 C55 119.6(5) . .
C53 C54 O5 116.0(5) . .
O5 C54 C55 124.4(5) . .
C54 C55 C56 118.9(6) . .
C51 C56 C55 121.8(5) . .
C54 O5 C57 117.2(5) . .
C62 C61 N6 119.7(5) . .
C66 C61 N6 122.8(5) . .
C66 C61 C62 117.4(5) . .
C63 C62 C61 120.6(5) . .
C62 C63 C64 120.7(5) . .
C65 C64 C63 119.5(5) . .
C65 C64 O6 124.7(5) . .
O6 C64 C63 115.8(5) . .
C64 C65 C66 119.9(5) . .
C61 C66 C65 121.8(5) . .
C64 O6 C67 118.3(5) . .
C1S C2S C2S 169(3) . 2_676
O1S C2S C1S 138(2) 2_676 .
O1S C2S C1S 122(2) . .
O1S C2S C2S 47.0(13) . 2_676
O1S C2S C2S 52.9(14) 2_676 2_676
O1S C2S O1S 99.9(18) 2_676 .
C2S O1S C2S 80.1(18) 2_676 .
C4S C3S C3S 79.4(18) . 2_676
O2S C4S C3S 113.4(17) . .

loop_
_geom_bond_atom_site_label_1
_geom_bond_atom_site_label_2
_geom_bond_distance
_geom_bond_site_symmetry_2
Mo1 Mo2 2.1042(5) .
Mo1 S1 2.3988(15) .
Mo1 N1 2.180(4) .
Mo1 N3 2.161(4) .
Mo1 N5 2.147(4) .
Mo2 S2 2.4506(13) .
Mo2 N2 2.139(4) .
Mo2 N4 2.169(4) .
Mo2 N6 2.163(4) .
S1 C4 1.662(6) .
S2 C4 1.680(5) .
N1 C1 1.341(7) .
N1 C11 1.416(7) .
N2 C1 1.312(7) .
N2 C21 1.424(7) .
N3 C2 1.317(7) .
N3 C31 1.409(7) .
N4 C2 1.324(7) .
N4 C41 1.406(6) .
N5 C3 1.324(7) .
N5 C51 1.425(7) .
N6 C3 1.328(7) .
N6 C61 1.408(6) .
C4 C5 1.472(8) .
C5 C6 1.426(9) .
C5 C7 1.371(8) .
C6 C8 1.353(9) .
C7 C9 1.422(9) 2_665
C8 C9 1.397(9) .
C9 C7 1.422(9) 2_665
C9 C9 1.413(12) 2_665
C11 C12 1.391(9) .
C11 C16 1.405(8) .
C12 C13 1.387(9) .
C13 C14 1.392(10) .
C14 C15 1.387(9) .
C14 O1 1.386(7) .
C15 C16 1.372(8) .
O1 C17 1.400(10) .
C21 C22 1.367(8) .
C21 C26 1.392(8) .
C22 C23 1.401(9) .
C23 C24 1.374(9) .
C24 C25 1.386(9) .
C24 O2 1.370(7) .
C25 C26 1.398(8) .
O2 C27 1.416(9) .
C31 C32 1.383(9) .
C31 C36 1.396(8) .
C32 C33 1.385(8) .
C33 C34 1.388(9) .
C34 C35 1.371(9) .
C34 O3 1.377(7) .
C35 C36 1.409(8) .
O3 C37 1.394(8) .
C41 C42 1.389(8) .
C41 C46 1.382(8) .
C42 C43 1.380(8) .
C43 C44 1.380(9) .
C44 C45 1.389(9) .
C44 O4 1.362(7) .
C45 C46 1.379(8) .
O4 C47 1.394(9) .
C51 C52 1.395(8) .
C51 C56 1.363(9) .
C52 C53 1.374(8) .
C53 C54 1.372(9) .
C54 C55 1.382(9) .
C54 O5 1.377(7) .
C55 C56 1.395(8) .
O5 C57 1.421(8) .
C61 C62 1.407(8) .
C61 C66 1.380(8) .
C62 C63 1.383(8) .
C63 C64 1.385(9) .
C64 C65 1.371(9) .
C64 O6 1.377(7) .
C65 C66 1.394(8) .
O6 C67 1.409(8) .
C1S C2S 1.442(18) .
C2S C2S 1.66(4) 2_676
C2S O1S 1.346(19) .
C2S O1S 1.24(3) 2_676
O1S C2S 1.24(3) 2_676
C3S C3S 1.80(5) 2_676
C3S C4S 1.499(19) .
C4S O2S 1.354(19) .

loop_
_geom_torsion_atom_site_label_1
_geom_torsion_atom_site_label_2
_geom_torsion_atom_site_label_3
_geom_torsion_atom_site_label_4
_geom_torsion
_geom_torsion_site_symmetry_1
_geom_torsion_site_symmetry_4
Mo1 Mo2 S2 C4 4.3(2) . .
Mo1 Mo2 N2 C1 6.7(4) . .
Mo1 Mo2 N2 C21 171.4(4) . .
Mo1 Mo2 N4 C2 -1.1(4) . .
Mo1 Mo2 N4 C41 178.2(4) . .
Mo1 Mo2 N6 C3 0.0(4) . .
Mo1 Mo2 N6 C61 -179.7(4) . .
Mo1 S1 C4 S2 -3.2(4) . .
Mo1 S1 C4 C5 174.1(4) . .
Mo1 N1 C1 N2 6.4(6) . .
Mo1 N1 C11 C12 -155.0(5) . .
Mo1 N1 C11 C16 24.6(6) . .
Mo1 N3 C2 N4 -2.7(7) . .
Mo1 N3 C31 C32 -133.3(5) . .
Mo1 N3 C31 C36 41.4(6) . .
Mo1 N5 C3 N6 -6.9(7) . .
Mo1 N5 C51 C52 -100.0(5) . .
Mo1 N5 C51 C56 77.5(6) . .
Mo2 Mo1 S1 C4 5.7(2) . .
Mo2 Mo1 N1 C1 -0.9(3) . .
Mo2 Mo1 N1 C11 -177.6(4) . .
Mo2 Mo1 N3 C2 1.4(4) . .
Mo2 Mo1 N3 C31 167.1(4) . .
Mo2 Mo1 N5 C3 5.6(4) . .
Mo2 Mo1 N5 C51 171.7(4) . .
Mo2 S2 C4 S1 -0.5(4) . .
Mo2 S2 C4 C5 -177.8(4) . .
Mo2 N2 C1 N1 -8.9(6) . .
Mo2 N2 C21 C22 -101.0(6) . .
Mo2 N2 C21 C26 75.5(6) . .
Mo2 N4 C2 N3 2.6(7) . .
Mo2 N4 C41 C42 32.2(7) . .
Mo2 N4 C41 C46 -147.7(5) . .
Mo2 N6 C3 N5 4.4(6) . .
Mo2 N6 C61 C62 38.6(6) . .
Mo2 N6 C61 C66 -138.6(5) . .
S1 Mo1 Mo2 S2 -5.01(6) . .
S1 Mo1 Mo2 N2 -92.14(12) . .
S1 Mo1 Mo2 N4 177.37(12) . .
S1 Mo1 Mo2 N6 85.50(11) . .
S1 Mo1 N1 C1 100.5(3) . .
S1 Mo1 N1 C11 -76.1(4) . .
S1 Mo1 N3 C2 -168.9(4) . .
S1 Mo1 N3 C31 -3.3(8) . .
S1 Mo1 N5 C3 -95.8(4) . .
S1 Mo1 N5 C51 70.3(4) . .
S1 C4 C5 C6 -154.4(5) . .
S1 C4 C5 C7 24.0(8) . .
S2 Mo2 N2 C1 -91.3(3) . .
S2 Mo2 N2 C21 73.3(4) . .
S2 Mo2 N4 C2 -168.4(5) . .
S2 Mo2 N4 C41 11.0(10) . .
S2 Mo2 N6 C3 98.2(4) . .
S2 Mo2 N6 C61 -81.5(4) . .
S2 C4 C5 C6 22.9(8) . .
S2 C4 C5 C7 -158.6(5) . .
N1 Mo1 Mo2 S2 84.75(11) . .
N1 Mo1 Mo2 N2 -2.38(15) . .
N1 Mo1 Mo2 N4 -92.88(16) . .
N1 Mo1 Mo2 N6 175.26(14) . .
N1 Mo1 S1 C4 -85.9(2) . .
N1 Mo1 N3 C2 93.3(4) . .
N1 Mo1 N3 C31 -101.0(4) . .
N1 Mo1 N5 C3 -143.5(18) . .
N1 Mo1 N5 C51 23(2) . .
N1 C11 C12 C13 -178.1(6) . .
N1 C11 C16 C15 179.2(5) . .
N2 Mo2 S2 C4 97.4(2) . .
N2 Mo2 N4 C2 -94.7(4) . .
N2 Mo2 N4 C41 84.7(4) . .
N2 Mo2 N6 C3 159.9(11) . .
N2 Mo2 N6 C61 -19.8(14) . .
N2 C21 C22 C23 178.6(6) . .
N2 C21 C26 C25 -179.7(5) . .
N3 Mo1 Mo2 S2 177.50(12) . .
N3 Mo1 Mo2 N2 90.37(16) . .
N3 Mo1 Mo2 N4 -0.12(16) . .
N3 Mo1 Mo2 N6 -91.99(16) . .
N3 Mo1 S1 C4 175.9(5) . .
N3 Mo1 N1 C1 -94.2(4) . .
N3 Mo1 N1 C11 89.1(4) . .
N3 Mo1 N5 C3 98.8(4) . .
N3 Mo1 N5 C51 -95.1(4) . .
N3 C31 C32 C33 176.7(5) . .
N3 C31 C36 C35 -175.5(5) . .
N4 Mo2 S2 C4 171.4(7) . .
N4 Mo2 N2 C1 98.9(4) . .
N4 Mo2 N2 C21 -96.4(4) . .
N4 Mo2 N6 C3 -92.3(4) . .
N4 Mo2 N6 C61 88.0(4) . .
N4 C41 C42 C43 177.4(6) . .
N4 C41 C46 C45 -176.3(5) . .
N5 Mo1 Mo2 S2 -92.81(12) . .
N5 Mo1 Mo2 N2 -179.94(15) . .
N5 Mo1 Mo2 N4 89.56(16) . .
N5 Mo1 Mo2 N6 -2.30(15) . .
N5 Mo1 S1 C4 97.6(2) . .
N5 Mo1 N1 C1 148.1(18) . .
N5 Mo1 N1 C11 -29(2) . .
N5 Mo1 N3 C2 -90.9(4) . .
N5 Mo1 N3 C31 74.8(4) . .
N5 C51 C52 C53 177.8(5) . .
N5 C51 C56 C55 -177.3(6) . .
N6 Mo2 S2 C4 -88.7(2) . .
N6 Mo2 N2 C1 -153.2(11) . .
N6 Mo2 N2 C21 11.4(14) . .
N6 Mo2 N4 C2 91.9(4) . .
N6 Mo2 N4 C41 -88.8(4) . .
N6 C61 C62 C63 -175.4(6) . .
N6 C61 C66 C65 175.4(5) . .
C1 N1 C11 C12 28.5(8) . .
C1 N1 C11 C16 -151.9(5) . .
C1 N2 C21 C22 63.5(7) . .
C1 N2 C21 C26 -120.0(6) . .
C2 N3 C31 C32 31.9(8) . .
C2 N3 C31 C36 -153.4(5) . .
C2 N4 C41 C42 -148.5(5) . .
C2 N4 C41 C46 31.6(8) . .
C3 N5 C51 C52 65.9(7) . .
C3 N5 C51 C56 -116.6(6) . .
C3 N6 C61 C62 -141.1(5) . .
C3 N6 C61 C66 41.7(7) . .
C4 C5 C6 C8 176.7(6) . .
C4 C5 C7 C9 -177.0(5) . 2_665
C5 C6 C8 C9 1.0(11) . .
C6 C5 C7 C9 1.5(9) . 2_665
C6 C8 C9 C7 179.6(6) . 2_665
C6 C8 C9 C9 0.3(12) . 2_665
C7 C5 C6 C8 -1.8(10) . .
C11 N1 C1 N2 -176.8(4) . .
C11 C12 C13 C14 -1.3(10) . .
C12 C11 C16 C15 -1.1(8) . .
C12 C13 C14 C15 -0.8(10) . .
C12 C13 C14 O1 -179.1(6) . .
C13 C14 C15 C16 1.9(9) . .
C13 C14 O1 C17 -12.0(10) . .
C14 C15 C16 C11 -0.9(9) . .
C15 C14 O1 C17 169.7(7) . .
C16 C11 C12 C13 2.3(9) . .
O1 C14 C15 C16 -179.7(5) . .
C21 N2 C1 N1 -174.1(4) . .
C21 C22 C23 C24 0.0(10) . .
C22 C21 C26 C25 -3.1(8) . .
C22 C23 C24 C25 -1.1(10) . .
C22 C23 C24 O2 -179.0(6) . .
C23 C24 C25 C26 0.1(9) . .
C23 C24 O2 C27 -176.4(6) . .
C24 C25 C26 C21 2.0(9) . .
C25 C24 O2 C27 5.8(9) . .
C26 C21 C22 C23 2.0(9) . .
O2 C24 C25 C26 177.8(6) . .
C31 N3 C2 N4 -168.9(5) . .
C31 C32 C33 C34 -1.5(10) . .
C32 C31 C36 C35 -0.6(8) . .
C32 C33 C34 C35 -0.3(10) . .
C32 C33 C34 O3 179.8(6) . .
C33 C34 C35 C36 1.6(10) . .
C33 C34 O3 C37 -168.2(6) . .
C34 C35 C36 C31 -1.2(9) . .
C35 C34 O3 C37 11.8(10) . .
C36 C31 C32 C33 1.9(9) . .
O3 C34 C35 C36 -178.5(6) . .
C41 N4 C2 N3 -176.8(5) . .
C41 C42 C43 C44 -0.6(10) . .
C42 C41 C46 C45 3.9(9) . .
C42 C43 C44 C45 2.7(10) . .
C42 C43 C44 O4 -177.6(6) . .
C43 C44 C45 C46 -1.5(9) . .
C43 C44 O4 C47 1.0(10) . .
C44 C45 C46 C41 -1.8(9) . .
C45 C44 O4 C47 -179.4(6) . .
C46 C41 C42 C43 -2.7(9) . .
O4 C44 C45 C46 178.8(6) . .
C51 N5 C3 N6 -173.3(4) . .
C51 C52 C53 C54 -0.7(9) . .
C52 C51 C56 C55 0.2(9) . .
C52 C53 C54 C55 0.7(10) . .
C52 C53 C54 O5 -176.9(6) . .
C53 C54 C55 C56 -0.2(10) . .
C53 C54 O5 C57 -172.7(6) . .
C54 C55 C56 C51 -0.3(11) . .
C55 C54 O5 C57 9.9(10) . .
C56 C51 C52 C53 0.3(9) . .
O5 C54 C55 C56 177.2(6) . .
C61 N6 C3 N5 -175.9(4) . .
C61 C62 C63 C64 -1.2(10) . .
C62 C61 C66 C65 -1.9(9) . .
C62 C63 C64 C65 0.3(10) . .
C62 C63 C64 O6 -179.8(6) . .
C63 C64 C65 C66 -0.1(9) . .
C63 C64 O6 C67 -174.3(6) . .
C64 C65 C66 C61 1.0(10) . .
C65 C64 O6 C67 5.6(9) . .
C66 C61 C62 C63 2.0(9) . .
O6 C64 C65 C66 180.0(6) . .
C1S C2S O1S C2S 180(6) . 2_676
O1S C2S O1S C2S 0.000(3) 2_676 2_676
C3S C3S C4S O2S -178(3) 2_676 .
